data_4506040
loop_
_publ_author_name
'Singh, Devendra'
'Baruah, Jubaraj B.'

_publ_section_title
;
 Metal(II) Complexes Derived from Conformation Flexible Cyclic Imide
 Tethered Carboxylic Acids: Syntheses, Supramolecular Structures, and
 Molecular Properties
;
_journal_issue 4
_journal_name_full 'Crystal Growth &amp; Design'
_journal_page_first 2109
_journal_paper_doi 10.1021/cg300113f
_journal_volume 12
_journal_year 2012
_chemical_formula_sum 'C32 H40 Mn N2 O12'
_chemical_formula_weight 699.60
_chemical_name_systematic
; 
 ? 
;
_space_group_IT_number 14
_symmetry_cell_setting monoclinic
_symmetry_space_group_name_Hall '-P 2ybc'
_symmetry_space_group_name_H-M 'P 1 21/c 1'
_atom_sites_solution_hydrogens geom
_atom_sites_solution_primary direct
_atom_sites_solution_secondary difmap
_audit_creation_method SHELXL-97
_cell_angle_alpha 90.00
_cell_angle_beta 91.796(3)
_cell_angle_gamma 90.00
_cell_formula_units_Z 2
_cell_length_a 5.4520(4)
_cell_length_b 6.3891(4)
_cell_length_c 45.711(3)
_cell_measurement_reflns_used 9938
_cell_measurement_temperature 296(2)
_cell_measurement_theta_max 0.899
_cell_measurement_theta_min 0.857
_cell_volume 1591.49(19)
_computing_cell_refinement 'Bruker SMART'
_computing_data_collection 'Bruker SMART'
_computing_data_reduction 'Bruker SAINT'
_computing_molecular_graphics 'Bruker SHELXTL'
_computing_publication_material 'Bruker SHELXTL'
_computing_structure_refinement 'SHELXL-97 (Sheldrick, 1997)'
_computing_structure_solution 'SHELXS-97 (Sheldrick, 1990)'
_diffrn_ambient_temperature 296(2)
_diffrn_measured_fraction_theta_full 0.999
_diffrn_measured_fraction_theta_max 0.999
_diffrn_measurement_device_type 'CCD area detector'
_diffrn_measurement_method 'phi and omega scans'
_diffrn_radiation_monochromator graphite
_diffrn_radiation_source 'fine-focus sealed tube'
_diffrn_radiation_type MoK\a
_diffrn_radiation_wavelength 0.71073
_diffrn_reflns_av_R_equivalents 0.0207
_diffrn_reflns_av_sigmaI/netI 0.0122
_diffrn_reflns_limit_h_max 6
_diffrn_reflns_limit_h_min -6
_diffrn_reflns_limit_k_max 7
_diffrn_reflns_limit_k_min -7
_diffrn_reflns_limit_l_max 54
_diffrn_reflns_limit_l_min -53
_diffrn_reflns_number 21936
_diffrn_reflns_theta_full 25.00
_diffrn_reflns_theta_max 25.00
_diffrn_reflns_theta_min 0.89
_exptl_absorpt_coefficient_mu 0.483
_exptl_absorpt_correction_type none
_exptl_crystal_colour brown
_exptl_crystal_density_diffrn 1.460
_exptl_crystal_density_method 'not measured'
_exptl_crystal_description blocks
_exptl_crystal_F_000 734
_exptl_crystal_size_max 0.32
_exptl_crystal_size_mid 0.28
_exptl_crystal_size_min 0.22
_refine_diff_density_max 0.340
_refine_diff_density_min -0.402
_refine_diff_density_rms 0.091
_refine_ls_extinction_method none
_refine_ls_goodness_of_fit_ref 1.382
_refine_ls_hydrogen_treatment mixed
_refine_ls_matrix_type full
_refine_ls_number_parameters 224
_refine_ls_number_reflns 2796
_refine_ls_number_restraints 0
_refine_ls_restrained_S_all 1.382
_refine_ls_R_factor_all 0.0566
_refine_ls_R_factor_gt 0.0543
_refine_ls_shift/su_max 0.002
_refine_ls_shift/su_mean 0.000
_refine_ls_structure_factor_coef Fsqd
_refine_ls_weighting_details 'calc w=1/[\s^2^(Fo^2^)+(0.0321P)^2^+2.7091P] where P=(Fo^2^+2Fc^2^)/3'
_refine_ls_weighting_scheme calc
_refine_ls_wR_factor_gt 0.1266
_refine_ls_wR_factor_ref 0.1362
_reflns_number_gt 2709
_reflns_number_total 2796
_reflns_threshold_expression >2sigma(I)
_cod_data_source_file cg300113f_si_002.cif
_cod_data_source_block d1
_cod_depositor_comments
;
The following automatic conversions were performed:

'_symmetry_cell_setting' value 'Monoclinic' changed to 'monoclinic'
according to /home/saulius/struct/CIF-dictionaries/cif_core.dic
dictionary named 'cif_core.dic' version 2.4.1 from 2010-06-29.

Automatic conversion script
Id: cif_fix_values 1715 2011-07-08 13:25:40Z adriana 
;
_cod_original_cell_volume 1591.48(19)
_cod_original_sg_symbol_H-M P2(1)/c
_cod_database_code 4506040

loop_
_symmetry_equiv_pos_as_xyz
'x, y, z'
'-x, y+1/2, -z+1/2'
'-x, -y, -z'
'x, -y-1/2, z-1/2'

loop_
_atom_site_label
_atom_site_type_symbol
_atom_site_fract_x
_atom_site_fract_y
_atom_site_fract_z
_atom_site_U_iso_or_equiv
_atom_site_adp_type
_atom_site_occupancy
_atom_site_symmetry_multiplicity
_atom_site_calc_flag
_atom_site_refinement_flags
Mn1 Mn 0.0000 1.0000 0.0000 0.0299(2) Uani 1 2 d S
C1 C 0.1811(6) 0.6516(6) 0.04297(7) 0.0319(8) Uani 1 1 d .
C14 C 0.9525(7) 0.1581(6) 0.16175(7) 0.0354(8) Uani 1 1 d .
C16 C 0.3631(7) 0.3861(6) 0.07970(7) 0.0352(8) Uani 1 1 d .
H16A H 0.3893 0.2864 0.0641 0.042 Uiso 1 1 calc R
H16B H 0.2028 0.3592 0.0876 0.042 Uiso 1 1 calc R
C15 C 0.5606(7) 0.3571(6) 0.10384(8) 0.0356(8) Uani 1 1 d .
H15A H 0.5520 0.2158 0.1115 0.043 Uiso 1 1 calc R
H15B H 0.7212 0.3762 0.0957 0.043 Uiso 1 1 calc R
C8 C 0.7488(6) 0.0395(5) 0.20250(7) 0.0304(7) Uani 1 1 d .
C12 C 1.0991(7) -0.1711(6) 0.19077(8) 0.0385(9) Uani 1 1 d .
H12 H 1.2316 -0.1990 0.1791 0.046 Uiso 1 1 calc R
C5 C 0.5276(6) 0.5132(5) 0.12866(7) 0.0324(8) Uani 1 1 d .
H5 H 0.3694 0.4849 0.1375 0.039 Uiso 1 1 calc R
C13 C 0.9455(6) -0.0033(6) 0.18508(7) 0.0335(8) Uani 1 1 d .
C7 C 0.6303(7) 0.2362(6) 0.19155(7) 0.0345(8) Uani 1 1 d .
C2 C 0.3699(6) 0.6078(6) 0.06742(7) 0.0319(8) Uani 1 1 d .
H2 H 0.5333 0.6315 0.0597 0.038 Uiso 1 1 calc R
C11 C 1.0486(7) -0.2968(6) 0.21466(8) 0.0424(9) Uani 1 1 d .
H11 H 1.1487 -0.4112 0.2190 0.051 Uiso 1 1 calc R
C4 C 0.5231(7) 0.7372(6) 0.11706(8) 0.0399(9) Uani 1 1 d .
H4A H 0.6839 0.7726 0.1100 0.048 Uiso 1 1 calc R
H4B H 0.4872 0.8322 0.1329 0.048 Uiso 1 1 calc R
C9 C 0.6978(7) -0.0861(6) 0.22609(8) 0.0378(8) Uani 1 1 d .
H9 H 0.5641 -0.0589 0.2376 0.045 Uiso 1 1 calc R
C3 C 0.3317(7) 0.7662(6) 0.09227(8) 0.0413(9) Uani 1 1 d .
H3A H 0.3430 0.9072 0.0846 0.050 Uiso 1 1 calc R
H3B H 0.1689 0.7481 0.0999 0.050 Uiso 1 1 calc R
C10 C 0.8528(7) -0.2547(6) 0.23206(8) 0.0418(9) Uani 1 1 d .
H10 H 0.8238 -0.3403 0.2480 0.050 Uiso 1 1 calc R
C6 C 0.7263(7) 0.4991(6) 0.15259(8) 0.0414(9) Uani 1 1 d .
H6A H 0.8813 0.5375 0.1442 0.050 Uiso 1 1 calc R
H6B H 0.6912 0.6025 0.1674 0.050 Uiso 1 1 calc R
N1 N 0.7579(5) 0.2961(5) 0.16705(6) 0.0339(7) Uani 1 1 d .
O6 O 0.2965(5) 1.2333(5) -0.00172(6) 0.0415(6) Uani 1 1 d .
H6D H 0.2533 1.3298 -0.0125 0.062 Uiso 1 1 calc R
O2 O -0.0176(5) 0.5565(4) 0.04188(6) 0.0416(6) Uani 1 1 d .
O1 O 0.2342(4) 0.7972(4) 0.02539(6) 0.0435(7) Uani 1 1 d .
O3 O 0.4616(5) 0.3310(5) 0.20164(6) 0.0540(8) Uani 1 1 d .
O5 O -0.1309(6) 1.1451(5) 0.04053(7) 0.0560(8) Uani 1 1 d .
H5B H -0.2812 1.1509 0.0398 0.084 Uiso 1 1 calc R
O4 O 1.0914(5) 0.1739(5) 0.14210(6) 0.0523(8) Uani 1 1 d .
H6C H 0.433(9) 1.205(8) -0.0084(10) 0.060(15) Uiso 1 1 d .
H5A H -0.099(13) 1.287(13) 0.0456(16) 0.14(3) Uiso 1 1 d .

loop_
_atom_site_aniso_label
_atom_site_aniso_U_11
_atom_site_aniso_U_22
_atom_site_aniso_U_33
_atom_site_aniso_U_23
_atom_site_aniso_U_13
_atom_site_aniso_U_12
Mn1 0.0260(4) 0.0338(4) 0.0301(4) 0.0105(3) 0.0013(3) 0.0049(3)
C1 0.0268(18) 0.0358(19) 0.0334(18) 0.0081(15) 0.0062(14) 0.0099(16)
C14 0.0347(19) 0.040(2) 0.0320(18) 0.0001(16) -0.0007(15) -0.0034(17)
C16 0.044(2) 0.0325(19) 0.0284(17) 0.0026(15) -0.0043(15) 0.0099(16)
C15 0.040(2) 0.0304(18) 0.0356(19) 0.0045(15) -0.0048(15) 0.0090(16)
C8 0.0325(17) 0.0303(18) 0.0282(16) -0.0007(14) -0.0031(13) -0.0012(15)
C12 0.0311(19) 0.043(2) 0.041(2) -0.0034(17) -0.0011(15) 0.0044(17)
C5 0.0349(18) 0.0302(18) 0.0321(17) 0.0055(15) 0.0012(14) -0.0018(16)
C13 0.0319(17) 0.0367(19) 0.0316(17) 0.0005(16) -0.0020(14) -0.0044(16)
C7 0.038(2) 0.037(2) 0.0279(17) -0.0025(15) -0.0015(15) 0.0034(17)
C2 0.0293(18) 0.0365(19) 0.0301(17) 0.0126(15) 0.0029(14) 0.0052(15)
C11 0.042(2) 0.039(2) 0.046(2) 0.0042(18) -0.0075(17) 0.0070(18)
C4 0.050(2) 0.0297(19) 0.039(2) 0.0038(16) -0.0024(17) -0.0011(17)
C9 0.0360(19) 0.045(2) 0.0321(18) 0.0022(16) 0.0014(15) -0.0035(17)
C3 0.051(2) 0.0291(19) 0.044(2) 0.0072(16) -0.0029(17) 0.0057(17)
C10 0.047(2) 0.041(2) 0.0362(19) 0.0074(17) -0.0045(17) -0.0044(18)
C6 0.050(2) 0.0328(19) 0.041(2) 0.0058(17) -0.0072(17) -0.0066(18)
N1 0.0368(16) 0.0345(16) 0.0303(15) 0.0049(13) -0.0012(12) -0.0003(13)
O6 0.0307(14) 0.0457(16) 0.0481(16) 0.0162(13) 0.0026(12) 0.0003(13)
O2 0.0318(14) 0.0405(15) 0.0524(16) 0.0147(12) -0.0011(11) 0.0031(12)
O1 0.0293(13) 0.0503(16) 0.0509(15) 0.0288(13) 0.0026(11) 0.0080(12)
O3 0.0548(18) 0.0565(18) 0.0512(17) 0.0028(15) 0.0115(14) 0.0222(15)
O5 0.068(2) 0.0505(19) 0.0510(17) -0.0031(15) 0.0225(15) -0.0011(17)
O4 0.0501(17) 0.0597(19) 0.0480(16) 0.0125(14) 0.0175(14) -0.0004(15)

loop_
_atom_type_symbol
_atom_type_description
_atom_type_scat_dispersion_real
_atom_type_scat_dispersion_imag
_atom_type_scat_source
C C 0.0033 0.0016 'International Tables Vol C Tables 4.2.6.8 and 6.1.1.4'
H H 0.0000 0.0000 'International Tables Vol C Tables 4.2.6.8 and 6.1.1.4'
N N 0.0061 0.0033 'International Tables Vol C Tables 4.2.6.8 and 6.1.1.4'
O O 0.0106 0.0060 'International Tables Vol C Tables 4.2.6.8 and 6.1.1.4'
Mn Mn 0.3368 0.7283 'International Tables Vol C Tables 4.2.6.8 and 6.1.1.4'

loop_
_geom_angle_atom_site_label_1
_geom_angle_atom_site_label_2
_geom_angle_atom_site_label_3
_geom_angle
_geom_angle_site_symmetry_1
_geom_angle_site_symmetry_3
O1 Mn1 O1 180.00(12) . 3_575
O1 Mn1 O6 90.18(10) . .
O1 Mn1 O6 89.82(10) 3_575 .
O1 Mn1 O6 89.82(10) . 3_575
O1 Mn1 O6 90.18(10) 3_575 3_575
O6 Mn1 O6 180.00(14) . 3_575
O1 Mn1 O5 90.13(12) . .
O1 Mn1 O5 89.87(12) 3_575 .
O6 Mn1 O5 90.16(12) . .
O6 Mn1 O5 89.84(12) 3_575 .
O1 Mn1 O5 89.87(12) . 3_575
O1 Mn1 O5 90.13(12) 3_575 3_575
O6 Mn1 O5 89.84(12) . 3_575
O6 Mn1 O5 90.16(12) 3_575 3_575
O5 Mn1 O5 180.00(8) . 3_575
O2 C1 O1 123.4(3) . .
O2 C1 C2 120.6(3) . .
O1 C1 C2 115.9(3) . .
O4 C14 N1 125.0(3) . .
O4 C14 C13 129.0(4) . .
N1 C14 C13 106.0(3) . .
C2 C16 C15 110.7(3) . .
C5 C15 C16 111.2(3) . .
C9 C8 C13 120.9(3) . .
C9 C8 C7 131.0(3) . .
C13 C8 C7 108.0(3) . .
C13 C12 C11 117.6(3) . .
C6 C5 C15 113.5(3) . .
C6 C5 C4 108.0(3) . .
C15 C5 C4 110.8(3) . .
C12 C13 C8 121.5(3) . .
C12 C13 C14 130.2(3) . .
C8 C13 C14 108.3(3) . .
O3 C7 N1 125.2(3) . .
O3 C7 C8 128.5(3) . .
N1 C7 C8 106.2(3) . .
C1 C2 C16 114.7(3) . .
C1 C2 C3 108.5(3) . .
C16 C2 C3 109.4(3) . .
C10 C11 C12 121.1(4) . .
C5 C4 C3 112.0(3) . .
C8 C9 C10 117.9(3) . .
C4 C3 C2 111.3(3) . .
C11 C10 C9 121.0(4) . .
N1 C6 C5 116.7(3) . .
C7 N1 C14 111.4(3) . .
C7 N1 C6 123.6(3) . .
C14 N1 C6 123.8(3) . .
C1 O1 Mn1 130.1(2) . .

loop_
_geom_bond_atom_site_label_1
_geom_bond_atom_site_label_2
_geom_bond_distance
_geom_bond_site_symmetry_2
Mn1 O1 2.136(2) .
Mn1 O1 2.136(2) 3_575
Mn1 O6 2.202(3) .
Mn1 O6 2.202(3) 3_575
Mn1 O5 2.210(3) .
Mn1 O5 2.210(3) 3_575
C1 O2 1.242(4) .
C1 O1 1.268(4) .
C1 C2 1.522(5) .
C14 O4 1.197(4) .
C14 N1 1.407(5) .
C14 C13 1.484(5) .
C16 C2 1.525(5) .
C16 C15 1.529(5) .
C15 C5 1.525(5) .
C8 C9 1.380(5) .
C8 C13 1.383(5) .
C8 C7 1.492(5) .
C12 C13 1.380(5) .
C12 C11 1.390(5) .
C5 C6 1.518(5) .
C5 C4 1.526(5) .
C7 O3 1.205(4) .
C7 N1 1.391(4) .
C2 C3 1.540(5) .
C11 C10 1.378(5) .
C4 C3 1.527(5) .
C9 C10 1.391(5) .
C6 N1 1.464(5) .
